data_1001335
loop_
_publ_author_name
'Labbe, P'
'Goreaud, M'
'Raveau, B'

_publ_section_title
;
Monophosphate tungsten bronzes with pentagonal tunnels (P O~2~)~4~ (W
O~3~)~2m~: Structure of two even-m members P~4~ W~12~ O~44~ (m=6) and
P~4~ W~16~ O~56~ (m=8)
;
_journal_coden_ASTM JSSCBI
_journal_name_full 'Journal of Solid State Chemistry'
_journal_page_first 324
_journal_page_last 331
_journal_paper_doi 10.1016/0022-4596(86)90038-1
_journal_volume 61
_journal_year 1986
_chemical_formula_structural 'P W3 O11'
_chemical_formula_sum 'O11 P W3'
_chemical_name_systematic 'Phosphorus tungsten oxide (1/3/11)'
_space_group_IT_number 19
_symmetry_cell_setting orthorhombic
_symmetry_Int_Tables_number 19
_symmetry_space_group_name_Hall 'P 2ac 2ab'
_symmetry_space_group_name_H-M 'P 21 21 21'
_cell_angle_alpha 90
_cell_angle_beta 90
_cell_angle_gamma 90
_cell_formula_units_Z 4
_cell_length_a 5.2927(7)
_cell_length_b 6.5604(7)
_cell_length_c 23.549(3)
_cell_volume 817.7
_refine_ls_R_factor_all 0.033
_cod_database_code 1001335

loop_
_symmetry_equiv_pos_as_xyz
x,y,z
1/2-x,-y,1/2+z
1/2+x,1/2-y,-z
-x,1/2+y,1/2-z

loop_
_atom_site_aniso_label
_atom_site_aniso_U_11
_atom_site_aniso_U_12
_atom_site_aniso_U_13
_atom_site_aniso_U_22
_atom_site_aniso_U_23
_atom_site_aniso_U_33
W1 0.0060(2) 0.0003(3) 0.0001(1) 0.0055(1) 0.0003(1) 0.0053(2)
W2 0.0050(2) -0.0003(2) -0.0001(2) 0.0044(1) -0.0005(1) 0.0059(2)
W3 0.0042(2) -0.0004(2) -0.0001(2) 0.0040(1) .0000(1) 0.0049(2)

loop_
_atom_site_label
_atom_site_type_symbol
_atom_site_symmetry_multiplicity
_atom_site_Wyckoff_symbol
_atom_site_fract_x
_atom_site_fract_y
_atom_site_fract_z
_atom_site_occupancy
_atom_site_attached_hydrogens
_atom_site_calc_flag
W1 W6+ 4 a 0.2439(2) 0.58394(9) -0.03053(2) 1. 0 d
W2 W6+ 4 a 0.2595(2) 0.76049(7) -0.40333(3) 1. 0 d
W3 W6+ 4 a 0.2446(2) 0.92212(7) -0.15928(2) 1. 0 d
P1 P5+ 4 a 0.2682(8) 0.1172(4) -0.2952(2) 1. 0 d
O1 O2- 4 a 0.748(4) 0.258(2) -0.4021(6) 1. 0 d
O2 O2- 4 a 0.742(4) 0.086(2) -0.0342(5) 1. 0 d
O3 O2- 4 a 0.739(5) 0.426(2) -0.1669(6) 1. 0 d
O4 O2- 4 a 0.522(3) 0.068(2) -0.1384(7) 1. 0 d
O5 O2- 4 a 0.022(2) 0.107(2) -0.1297(6) 1. 0 d
O6 O2- 4 a 0.221(3) 0.053(2) -0.2338(6) 1. 0 d
O7 O2- 4 a -0.041(3) 0.439(2) -0.0618(7) 1. 0 d
O8 O2- 4 a -0.026(2) 0.273(2) -0.5039(6) 1. 0 d
O9 O2- 4 a 0.054(3) 0.261(2) -0.3112(8) 1. 0 d
O10 O2- 4 a 0.525(3) 0.219(2) -0.3023(7) 1. 0 d
O11 O2- 4 a 0.461(2) 0.397(2) -0.0710(6) 1. 0 d

loop_
_atom_type_symbol
_atom_type_oxidation_number
W6+ 5.670
P5+ 5.000
O2- -2.000
